data_7150892
loop_
_publ_author_name
'Wang, Ting'
'Bai, Yu'
'Ma, Liang'
'Yan, Xiu-Ping'

_publ_section_title
;
 Synthesis and characterization of indolocarbazole-quinoxalines with
 flat rigid structure for sensing fluoride and acetate anions
;
_journal_issue 10
_journal_name_full 'Organic &amp;  Biomolecular Chemistry'
_journal_page_first 1751
_journal_page_last 1755
_journal_paper_doi 10.1039/b801447g
_journal_volume 6
_journal_year 2008
_chemical_formula_moiety 'C40 H49 Cl N6 O2'
_chemical_formula_sum 'C40 H49 Cl N6 O2'
_chemical_formula_weight 681.30
_chemical_name_systematic
; 
 ? 
;
_space_group_IT_number 2
_symmetry_cell_setting triclinic
_symmetry_space_group_name_Hall '-P 1'
_symmetry_space_group_name_H-M 'P -1'
_atom_sites_solution_hydrogens geom
_atom_sites_solution_primary direct
_atom_sites_solution_secondary difmap
_audit_creation_method SHELXL-97
_cell_angle_alpha 64.024(7)
_cell_angle_beta 80.245(12)
_cell_angle_gamma 70.714(10)
_cell_formula_units_Z 2
_cell_length_a 10.0553(19)
_cell_length_b 13.715(2)
_cell_length_c 15.384(3)
_cell_measurement_reflns_used 4435
_cell_measurement_temperature 113(2)
_cell_measurement_theta_max 27.8
_cell_measurement_theta_min 1.7
_cell_volume 1799.5(6)
_computing_cell_refinement CrystalClear
_computing_data_collection CrystalClear
_computing_data_reduction CrystalClear
_computing_publication_material 'CrystalStructure 3.7.0'
_computing_structure_refinement 'SHELXL-97 (Sheldrick, 1997)'
_computing_structure_solution 'SHELXS-97 (Sheldrick, 1990)'
_diffrn_ambient_temperature 113(2)
_diffrn_detector_area_resol_mean 7.31
_diffrn_measured_fraction_theta_full 0.999
_diffrn_measured_fraction_theta_max 0.999
_diffrn_measurement_device_type 'Rigaku Saturn'
_diffrn_measurement_method \w
_diffrn_radiation_monochromator confocal
_diffrn_radiation_source 'Rotating anode'
_diffrn_radiation_type MoK\a
_diffrn_radiation_wavelength 0.71070
_diffrn_reflns_av_R_equivalents 0.0403
_diffrn_reflns_av_sigmaI/netI 0.0486
_diffrn_reflns_limit_h_max 11
_diffrn_reflns_limit_h_min -11
_diffrn_reflns_limit_k_max 16
_diffrn_reflns_limit_k_min -16
_diffrn_reflns_limit_l_max 18
_diffrn_reflns_limit_l_min -17
_diffrn_reflns_number 18561
_diffrn_reflns_theta_full 25.00
_diffrn_reflns_theta_max 25.00
_diffrn_reflns_theta_min 1.73
_exptl_absorpt_coefficient_mu 0.150
_exptl_absorpt_correction_T_max 0.9764
_exptl_absorpt_correction_T_min 0.9535
_exptl_absorpt_correction_type multi-scan
_exptl_absorpt_process_details CrystalClear
_exptl_crystal_colour red
_exptl_crystal_density_diffrn 1.257
_exptl_crystal_density_method 'not measured'
_exptl_crystal_description prism
_exptl_crystal_F_000 728
_exptl_crystal_size_max 0.32
_exptl_crystal_size_mid 0.20
_exptl_crystal_size_min 0.16
_refine_diff_density_max 1.079
_refine_diff_density_min -0.467
_refine_diff_density_rms 0.062
_refine_ls_extinction_method none
_refine_ls_goodness_of_fit_ref 1.057
_refine_ls_hydrogen_treatment mixed
_refine_ls_matrix_type full
_refine_ls_number_parameters 455
_refine_ls_number_reflns 6329
_refine_ls_number_restraints 2
_refine_ls_restrained_S_all 1.057
_refine_ls_R_factor_all 0.0756
_refine_ls_R_factor_gt 0.0609
_refine_ls_shift/su_max 0.003
_refine_ls_shift/su_mean 0.000
_refine_ls_structure_factor_coef Fsqd
_refine_ls_weighting_details 'calc w=1/[\s^2^(Fo^2^)+(0.0867P)^2^+1.2195P] where P=(Fo^2^+2Fc^2^)/3'
_refine_ls_weighting_scheme calc
_refine_ls_wR_factor_gt 0.1600
_refine_ls_wR_factor_ref 0.1702
_reflns_number_gt 5086
_reflns_number_total 6329
_reflns_threshold_expression >2sigma(I)
_cod_data_source_file b801447g_a.txt
_cod_data_source_block shelxl
_cod_database_code 7150892

loop_
_symmetry_equiv_pos_as_xyz
'x, y, z'
'-x, -y, -z'

loop_
_atom_site_label
_atom_site_type_symbol
_atom_site_fract_x
_atom_site_fract_y
_atom_site_fract_z
_atom_site_U_iso_or_equiv
_atom_site_adp_type
_atom_site_occupancy
_atom_site_symmetry_multiplicity
_atom_site_calc_flag
_atom_site_refinement_flags
_atom_site_disorder_assembly
_atom_site_disorder_group
C1 C 0.4666(3) 0.0437(3) 0.65517(19) 0.0295(7) Uani 1 1 d . . .
C2 C 0.4851(3) -0.0675(3) 0.6653(2) 0.0337(7) Uani 1 1 d . . .
H2 H 0.5499 -0.1305 0.7099 0.040 Uiso 1 1 calc R . .
C3 C 0.4078(3) -0.0823(2) 0.6096(2) 0.0313(7) Uani 1 1 d . . .
H3 H 0.4200 -0.1565 0.6151 0.038 Uiso 1 1 calc R . .
C4 C 0.3094(3) 0.0112(2) 0.54353(19) 0.0249(6) Uani 1 1 d . . .
C5 C 0.2893(3) 0.1219(2) 0.53745(19) 0.0241(6) Uani 1 1 d . . .
C6 C 0.3715(3) 0.1365(2) 0.59408(19) 0.0258(6) Uani 1 1 d . . .
H6 H 0.3611 0.2098 0.5898 0.031 Uiso 1 1 calc R . .
C7 C 0.1158(3) 0.1958(2) 0.42763(18) 0.0219(6) Uani 1 1 d . . .
C8 C 0.1425(3) 0.0831(2) 0.43008(18) 0.0221(6) Uani 1 1 d . . .
C9 C 0.0622(3) 0.0703(2) 0.36903(19) 0.0233(6) Uani 1 1 d . . .
C10 C 0.0585(3) -0.0261(2) 0.35526(19) 0.0241(6) Uani 1 1 d . . .
C11 C 0.1313(3) -0.1420(2) 0.3944(2) 0.0291(6) Uani 1 1 d . . .
H11 H 0.2035 -0.1714 0.4394 0.035 Uiso 1 1 calc R . .
C12 C 0.0952(3) -0.2121(2) 0.3657(2) 0.0341(7) Uani 1 1 d . . .
H12 H 0.1436 -0.2908 0.3917 0.041 Uiso 1 1 calc R . .
C13 C -0.0104(3) -0.1702(2) 0.2996(2) 0.0330(7) Uani 1 1 d . . .
H13 H -0.0332 -0.2212 0.2823 0.040 Uiso 1 1 calc R . .
C14 C -0.0827(3) -0.0565(2) 0.2588(2) 0.0299(7) Uani 1 1 d . . .
H14 H -0.1538 -0.0279 0.2132 0.036 Uiso 1 1 calc R . .
C15 C -0.0469(3) 0.0146(2) 0.28755(19) 0.0252(6) Uani 1 1 d . . .
C16 C -0.0397(3) 0.1629(2) 0.30942(18) 0.0221(6) Uani 1 1 d . . .
C17 C -0.0679(3) 0.2718(2) 0.30863(18) 0.0217(6) Uani 1 1 d . . .
C18 C -0.1612(3) 0.4525(2) 0.28508(19) 0.0225(6) Uani 1 1 d . . .
C19 C -0.2437(3) 0.5649(2) 0.25493(19) 0.0241(6) Uani 1 1 d . . .
H19 H -0.3103 0.5970 0.2056 0.029 Uiso 1 1 calc R . .
C20 C -0.2257(3) 0.6283(2) 0.29917(19) 0.0263(6) Uani 1 1 d . . .
H20 H -0.2817 0.7048 0.2808 0.032 Uiso 1 1 calc R . .
C21 C -0.1256(3) 0.5808(2) 0.37080(19) 0.0259(6) Uani 1 1 d . . .
H21 H -0.1161 0.6256 0.4008 0.031 Uiso 1 1 calc R . .
C22 C -0.0404(3) 0.4700(2) 0.39883(18) 0.0227(6) Uani 1 1 d . . .
H22 H 0.0283 0.4394 0.4465 0.027 Uiso 1 1 calc R . .
C23 C -0.0573(3) 0.4040(2) 0.35559(18) 0.0210(6) Uani 1 1 d . . .
C24 C 0.0049(3) 0.2878(2) 0.36839(18) 0.0216(6) Uani 1 1 d . . .
C25 C 0.2908(3) 0.5084(2) 0.1203(2) 0.0261(6) Uani 1 1 d . . .
H25A H 0.2750 0.5460 0.0498 0.031 Uiso 1 1 calc R . .
H25B H 0.3916 0.4646 0.1295 0.031 Uiso 1 1 calc R . .
C26 C 0.2036(4) 0.4263(3) 0.1668(3) 0.0472(9) Uani 1 1 d . . .
H26A H 0.1024 0.4678 0.1558 0.057 Uiso 1 1 calc R . .
H26B H 0.2178 0.3874 0.2374 0.057 Uiso 1 1 calc R . .
C27 C 0.2484(4) 0.3387(3) 0.1228(3) 0.0484(9) Uani 1 1 d . . .
H27A H 0.3516 0.3035 0.1281 0.058 Uiso 1 1 calc R . .
H27B H 0.2024 0.2782 0.1605 0.058 Uiso 1 1 calc R . .
C28 C 0.2106(5) 0.3892(4) 0.0179(3) 0.0698(12) Uani 1 1 d . . .
H28A H 0.1087 0.4248 0.0119 0.105 Uiso 1 1 calc R . .
H28B H 0.2388 0.3293 -0.0057 0.105 Uiso 1 1 calc R . .
H28C H 0.2600 0.4463 -0.0205 0.105 Uiso 1 1 calc R . .
C29 C 0.1106(3) 0.6750(2) 0.1404(2) 0.0267(6) Uani 1 1 d . . .
H29A H 0.0476 0.6267 0.1756 0.032 Uiso 1 1 calc R . .
H29B H 0.0955 0.7291 0.1700 0.032 Uiso 1 1 calc R . .
C30 C 0.0638(3) 0.7424(2) 0.0368(2) 0.0316(7) Uani 1 1 d . . .
H30A H 0.0681 0.6904 0.0069 0.038 Uiso 1 1 calc R . .
H30B H 0.1268 0.7898 -0.0013 0.038 Uiso 1 1 calc R . .
C31 C -0.0877(3) 0.8177(3) 0.0370(2) 0.0347(7) Uani 1 1 d . . .
H31A H -0.1490 0.7688 0.0755 0.042 Uiso 1 1 calc R . .
H31B H -0.0905 0.8670 0.0692 0.042 Uiso 1 1 calc R . .
C32 C -0.1460(3) 0.8907(3) -0.0623(2) 0.0405(8) Uani 1 1 d . . .
H32A H -0.0931 0.9459 -0.0983 0.061 Uiso 1 1 calc R . .
H32B H -0.2455 0.9308 -0.0568 0.061 Uiso 1 1 calc R . .
H32C H -0.1373 0.8431 -0.0966 0.061 Uiso 1 1 calc R . .
C33 C 0.3657(3) 0.6668(2) 0.10390(19) 0.0244(6) Uani 1 1 d . . .
H33A H 0.3516 0.6972 0.0336 0.029 Uiso 1 1 calc R . .
H33B H 0.4621 0.6140 0.1171 0.029 Uiso 1 1 calc R . .
C34 C 0.3564(3) 0.7646(2) 0.1287(2) 0.0327(7) Uani 1 1 d . . .
H34A H 0.3826 0.7349 0.1968 0.039 Uiso 1 1 calc R . .
H34B H 0.2583 0.8147 0.1218 0.039 Uiso 1 1 calc R . .
C35 C 0.4549(3) 0.8325(3) 0.0621(2) 0.0381(7) Uani 1 1 d . . .
H35A H 0.4593 0.8869 0.0868 0.046 Uiso 1 1 calc R . .
H35B H 0.5508 0.7799 0.0647 0.046 Uiso 1 1 calc R . .
C36 C 0.4121(4) 0.8970(3) -0.0421(2) 0.0494(9) Uani 1 1 d . . .
H36A H 0.4164 0.8434 -0.0694 0.074 Uiso 1 1 calc R . .
H36B H 0.4764 0.9424 -0.0791 0.074 Uiso 1 1 calc R . .
H36C H 0.3156 0.9470 -0.0455 0.074 Uiso 1 1 calc R . .
C37 C 0.2782(3) 0.5488(2) 0.26662(19) 0.0272(6) Uani 1 1 d . . .
H37A H 0.2513 0.6118 0.2873 0.033 Uiso 1 1 calc R . .
H37B H 0.2098 0.5046 0.2978 0.033 Uiso 1 1 calc R . .
C38 C 0.4215(3) 0.4732(2) 0.30541(19) 0.0299(6) Uani 1 1 d . . .
H38A H 0.4915 0.5165 0.2785 0.036 Uiso 1 1 calc R . .
H38B H 0.4514 0.4091 0.2859 0.036 Uiso 1 1 calc R . .
C39 C 0.4147(3) 0.4287(3) 0.4151(2) 0.0406(8) Uani 1 1 d . . .
H39A H 0.3499 0.3808 0.4412 0.049 Uiso 1 1 calc R . .
H39B H 0.3747 0.4937 0.4334 0.049 Uiso 1 1 calc R . .
C40 C 0.5575(3) 0.3597(3) 0.4617(2) 0.0406(8) Uani 1 1 d . . .
H40A H 0.5987 0.2959 0.4430 0.061 Uiso 1 1 calc R . .
H40B H 0.5451 0.3310 0.5322 0.061 Uiso 1 1 calc R . .
H40C H 0.6204 0.4079 0.4397 0.061 Uiso 1 1 calc R . .
Cl1 Cl 0.64580(7) 0.32961(5) 0.13849(5) 0.02520(19) Uani 1 1 d . . .
N1 N 0.5512(3) 0.0569(2) 0.71482(18) 0.0401(6) Uani 1 1 d . . .
N2 N 0.1911(2) 0.21417(18) 0.47926(15) 0.0230(5) Uani 1 1 d . . .
N3 N 0.2371(2) -0.00678(18) 0.48780(16) 0.0250(5) Uani 1 1 d . . .
N4 N -0.1646(2) 0.37040(18) 0.25678(16) 0.0238(5) Uani 1 1 d D . .
N5 N -0.1047(2) 0.13023(19) 0.25973(17) 0.0255(5) Uani 1 1 d D . .
N6 N 0.2614(2) 0.59980(18) 0.15763(15) 0.0228(5) Uani 1 1 d . . .
O1 O 0.5253(3) 0.1516(2) 0.71460(18) 0.0540(7) Uani 1 1 d . . .
O2 O 0.6456(2) -0.0269(2) 0.76278(17) 0.0531(7) Uani 1 1 d . . .
H5A H -0.178(2) 0.176(2) 0.2197(19) 0.043(9) Uiso 1 1 d D . .
H4A H -0.222(3) 0.377(3) 0.2140(18) 0.040(9) Uiso 1 1 d D . .

loop_
_atom_site_aniso_label
_atom_site_aniso_U_11
_atom_site_aniso_U_22
_atom_site_aniso_U_33
_atom_site_aniso_U_23
_atom_site_aniso_U_13
_atom_site_aniso_U_12
C1 0.0216(15) 0.0418(17) 0.0221(14) -0.0138(13) 0.0000(11) -0.0049(13)
C2 0.0280(16) 0.0356(17) 0.0295(16) -0.0118(13) -0.0013(12) -0.0012(13)
C3 0.0284(16) 0.0288(15) 0.0294(16) -0.0100(13) 0.0014(12) -0.0032(12)
C4 0.0219(14) 0.0247(14) 0.0252(14) -0.0098(12) 0.0032(11) -0.0057(11)
C5 0.0218(14) 0.0267(14) 0.0206(14) -0.0085(11) 0.0019(11) -0.0061(11)
C6 0.0229(14) 0.0285(15) 0.0231(14) -0.0106(12) 0.0010(11) -0.0046(12)
C7 0.0228(14) 0.0229(14) 0.0201(13) -0.0085(11) 0.0022(10) -0.0089(11)
C8 0.0226(14) 0.0201(13) 0.0226(14) -0.0091(11) 0.0034(11) -0.0062(11)
C9 0.0231(14) 0.0199(13) 0.0275(14) -0.0121(11) 0.0043(11) -0.0061(11)
C10 0.0253(14) 0.0214(13) 0.0258(14) -0.0123(11) 0.0055(11) -0.0063(11)
C11 0.0309(16) 0.0218(14) 0.0313(15) -0.0121(12) 0.0058(12) -0.0051(12)
C12 0.0434(18) 0.0222(14) 0.0359(17) -0.0172(13) 0.0149(14) -0.0090(13)
C13 0.0442(18) 0.0313(16) 0.0349(17) -0.0228(14) 0.0148(14) -0.0198(14)
C14 0.0340(16) 0.0328(16) 0.0320(16) -0.0201(13) 0.0096(12) -0.0166(13)
C15 0.0276(15) 0.0228(14) 0.0285(15) -0.0152(12) 0.0070(11) -0.0090(11)
C16 0.0232(14) 0.0228(13) 0.0242(14) -0.0127(11) 0.0026(11) -0.0087(11)
C17 0.0213(14) 0.0201(13) 0.0232(14) -0.0088(11) -0.0001(10) -0.0056(11)
C18 0.0222(14) 0.0215(13) 0.0248(14) -0.0101(11) 0.0008(11) -0.0075(11)
C19 0.0240(14) 0.0211(13) 0.0250(14) -0.0070(11) -0.0025(11) -0.0063(11)
C20 0.0302(15) 0.0187(13) 0.0286(15) -0.0098(12) 0.0018(12) -0.0065(11)
C21 0.0317(15) 0.0230(14) 0.0265(14) -0.0126(12) 0.0040(11) -0.0112(12)
C22 0.0248(14) 0.0228(13) 0.0206(13) -0.0074(11) 0.0001(11) -0.0094(11)
C23 0.0226(14) 0.0197(13) 0.0207(13) -0.0075(11) 0.0016(10) -0.0083(11)
C24 0.0225(14) 0.0207(13) 0.0236(14) -0.0105(11) 0.0026(10) -0.0083(11)
C25 0.0284(15) 0.0263(14) 0.0284(15) -0.0170(12) 0.0053(11) -0.0088(12)
C26 0.062(2) 0.048(2) 0.050(2) -0.0313(17) 0.0242(17) -0.0375(18)
C27 0.058(2) 0.0398(19) 0.058(2) -0.0260(17) 0.0138(17) -0.0270(17)
C28 0.093(3) 0.065(3) 0.081(3) -0.047(2) -0.005(2) -0.034(2)
C29 0.0190(14) 0.0283(15) 0.0323(15) -0.0157(13) 0.0014(11) -0.0026(11)
C30 0.0259(15) 0.0325(16) 0.0327(16) -0.0129(13) -0.0014(12) -0.0042(12)
C31 0.0269(16) 0.0354(16) 0.0387(17) -0.0149(14) -0.0042(13) -0.0039(13)
C32 0.0364(18) 0.0415(18) 0.0364(18) -0.0139(15) -0.0037(14) -0.0042(15)
C33 0.0235(14) 0.0253(14) 0.0242(14) -0.0089(11) 0.0002(11) -0.0089(11)
C34 0.0447(18) 0.0313(16) 0.0270(15) -0.0126(13) -0.0021(13) -0.0154(14)
C35 0.0417(19) 0.0322(17) 0.0470(19) -0.0160(15) -0.0049(15) -0.0175(14)
C36 0.075(3) 0.0408(19) 0.0384(19) -0.0140(16) 0.0063(17) -0.0314(18)
C37 0.0307(16) 0.0288(15) 0.0205(14) -0.0090(12) 0.0028(11) -0.0100(12)
C38 0.0294(16) 0.0330(16) 0.0262(15) -0.0127(13) 0.0001(12) -0.0072(13)
C39 0.0418(19) 0.0402(18) 0.0272(16) -0.0048(14) -0.0018(14) -0.0085(15)
C40 0.0433(19) 0.0410(18) 0.0300(17) -0.0083(14) -0.0087(14) -0.0081(15)
Cl1 0.0227(4) 0.0283(4) 0.0262(4) -0.0149(3) -0.0047(3) -0.0022(3)
N1 0.0359(15) 0.0428(16) 0.0352(15) -0.0146(13) -0.0032(12) -0.0046(13)
N2 0.0215(12) 0.0228(11) 0.0237(12) -0.0089(10) 0.0000(9) -0.0065(9)
N3 0.0240(12) 0.0212(12) 0.0257(12) -0.0089(10) 0.0011(9) -0.0037(9)
N4 0.0269(13) 0.0208(11) 0.0280(13) -0.0126(10) -0.0047(10) -0.0066(10)
N5 0.0250(13) 0.0239(12) 0.0310(13) -0.0146(11) -0.0012(10) -0.0063(10)
N6 0.0216(12) 0.0227(11) 0.0235(12) -0.0102(9) 0.0011(9) -0.0055(9)
O1 0.0537(16) 0.0551(16) 0.0578(16) -0.0328(13) -0.0152(12) -0.0014(12)
O2 0.0375(14) 0.0596(16) 0.0448(14) -0.0087(12) -0.0159(11) -0.0031(12)

loop_
_atom_type_symbol
_atom_type_description
_atom_type_scat_dispersion_real
_atom_type_scat_dispersion_imag
_atom_type_scat_source
C C 0.0033 0.0016 'International Tables Vol C Tables 4.2.6.8 and 6.1.1.4'
H H 0.0000 0.0000 'International Tables Vol C Tables 4.2.6.8 and 6.1.1.4'
N N 0.0061 0.0033 'International Tables Vol C Tables 4.2.6.8 and 6.1.1.4'
O O 0.0106 0.0060 'International Tables Vol C Tables 4.2.6.8 and 6.1.1.4'
Cl Cl 0.1484 0.1585 'International Tables Vol C Tables 4.2.6.8 and 6.1.1.4'

loop_
_geom_angle_atom_site_label_1
_geom_angle_atom_site_label_2
_geom_angle_atom_site_label_3
_geom_angle
_geom_angle_site_symmetry_1
_geom_angle_site_symmetry_3
_geom_angle_publ_flag
C6 C1 C2 122.7(3) . . ?
C6 C1 N1 120.0(3) . . ?
C2 C1 N1 117.3(3) . . ?
C3 C2 C1 118.6(3) . . ?
C3 C2 H2 120.7 . . ?
C1 C2 H2 120.7 . . ?
C2 C3 C4 121.1(3) . . ?
C2 C3 H3 119.5 . . ?
C4 C3 H3 119.5 . . ?
N3 C4 C3 119.3(2) . . ?
N3 C4 C5 121.7(2) . . ?
C3 C4 C5 119.1(3) . . ?
N2 C5 C6 119.0(2) . . ?
N2 C5 C4 121.7(2) . . ?
C6 C5 C4 119.3(2) . . ?
C1 C6 C5 119.2(3) . . ?
C1 C6 H6 120.4 . . ?
C5 C6 H6 120.4 . . ?
N2 C7 C24 119.9(2) . . ?
N2 C7 C8 121.3(2) . . ?
C24 C7 C8 118.8(2) . . ?
N3 C8 C9 119.7(2) . . ?
N3 C8 C7 121.8(2) . . ?
C9 C8 C7 118.5(2) . . ?
C16 C9 C8 120.7(2) . . ?
C16 C9 C10 106.2(2) . . ?
C8 C9 C10 133.0(2) . . ?
C11 C10 C15 119.2(2) . . ?
C11 C10 C9 134.4(3) . . ?
C15 C10 C9 106.4(2) . . ?
C12 C11 C10 118.2(3) . . ?
C12 C11 H11 120.9 . . ?
C10 C11 H11 120.9 . . ?
C11 C12 C13 121.6(3) . . ?
C11 C12 H12 119.2 . . ?
C13 C12 H12 119.2 . . ?
C14 C13 C12 121.5(3) . . ?
C14 C13 H13 119.2 . . ?
C12 C13 H13 119.2 . . ?
C13 C14 C15 117.1(3) . . ?
C13 C14 H14 121.5 . . ?
C15 C14 H14 121.5 . . ?
N5 C15 C14 128.7(3) . . ?
N5 C15 C10 109.0(2) . . ?
C14 C15 C10 122.4(3) . . ?
N5 C16 C9 110.5(2) . . ?
N5 C16 C17 128.7(2) . . ?
C9 C16 C17 120.8(2) . . ?
N4 C17 C24 110.8(2) . . ?
N4 C17 C16 128.7(2) . . ?
C24 C17 C16 120.5(2) . . ?
N4 C18 C19 129.0(2) . . ?
N4 C18 C23 108.8(2) . . ?
C19 C18 C23 122.1(2) . . ?
C20 C19 C18 117.8(2) . . ?
C20 C19 H19 121.1 . . ?
C18 C19 H19 121.1 . . ?
C19 C20 C21 120.7(2) . . ?
C19 C20 H20 119.6 . . ?
C21 C20 H20 119.6 . . ?
C22 C21 C20 121.5(2) . . ?
C22 C21 H21 119.2 . . ?
C20 C21 H21 119.2 . . ?
C21 C22 C23 118.8(2) . . ?
C21 C22 H22 120.6 . . ?
C23 C22 H22 120.6 . . ?
C22 C23 C18 118.9(2) . . ?
C22 C23 C24 134.6(2) . . ?
C18 C23 C24 106.3(2) . . ?
C17 C24 C7 120.5(2) . . ?
C17 C24 C23 106.0(2) . . ?
C7 C24 C23 133.5(2) . . ?
C26 C25 N6 116.0(2) . . ?
C26 C25 H25A 108.3 . . ?
N6 C25 H25A 108.3 . . ?
C26 C25 H25B 108.3 . . ?
N6 C25 H25B 108.3 . . ?
H25A C25 H25B 107.4 . . ?
C25 C26 C27 109.3(3) . . ?
C25 C26 H26A 109.8 . . ?
C27 C26 H26A 109.8 . . ?
C25 C26 H26B 109.8 . . ?
C27 C26 H26B 109.8 . . ?
H26A C26 H26B 108.3 . . ?
C28 C27 C26 113.0(3) . . ?
C28 C27 H27A 109.0 . . ?
C26 C27 H27A 109.0 . . ?
C28 C27 H27B 109.0 . . ?
C26 C27 H27B 109.0 . . ?
H27A C27 H27B 107.8 . . ?
C27 C28 H28A 109.5 . . ?
C27 C28 H28B 109.5 . . ?
H28A C28 H28B 109.5 . . ?
C27 C28 H28C 109.5 . . ?
H28A C28 H28C 109.5 . . ?
H28B C28 H28C 109.5 . . ?
C30 C29 N6 117.8(2) . . ?
C30 C29 H29A 107.9 . . ?
N6 C29 H29A 107.9 . . ?
C30 C29 H29B 107.9 . . ?
N6 C29 H29B 107.9 . . ?
H29A C29 H29B 107.2 . . ?
C29 C30 C31 108.4(2) . . ?
C29 C30 H30A 110.0 . . ?
C31 C30 H30A 110.0 . . ?
C29 C30 H30B 110.0 . . ?
C31 C30 H30B 110.0 . . ?
H30A C30 H30B 108.4 . . ?
C32 C31 C30 113.7(3) . . ?
C32 C31 H31A 108.8 . . ?
C30 C31 H31A 108.8 . . ?
C32 C31 H31B 108.8 . . ?
C30 C31 H31B 108.8 . . ?
H31A C31 H31B 107.7 . . ?
C31 C32 H32A 109.5 . . ?
C31 C32 H32B 109.5 . . ?
H32A C32 H32B 109.5 . . ?
C31 C32 H32C 109.5 . . ?
H32A C32 H32C 109.5 . . ?
H32B C32 H32C 109.5 . . ?
N6 C33 C34 115.8(2) . . ?
N6 C33 H33A 108.3 . . ?
C34 C33 H33A 108.3 . . ?
N6 C33 H33B 108.3 . . ?
C34 C33 H33B 108.3 . . ?
H33A C33 H33B 107.4 . . ?
C33 C34 C35 110.4(2) . . ?
C33 C34 H34A 109.6 . . ?
C35 C34 H34A 109.6 . . ?
C33 C34 H34B 109.6 . . ?
C35 C34 H34B 109.6 . . ?
H34A C34 H34B 108.1 . . ?
C36 C35 C34 114.5(3) . . ?
C36 C35 H35A 108.6 . . ?
C34 C35 H35A 108.6 . . ?
C36 C35 H35B 108.6 . . ?
C34 C35 H35B 108.6 . . ?
H35A C35 H35B 107.6 . . ?
C35 C36 H36A 109.5 . . ?
C35 C36 H36B 109.5 . . ?
H36A C36 H36B 109.5 . . ?
C35 C36 H36C 109.5 . . ?
H36A C36 H36C 109.5 . . ?
H36B C36 H36C 109.5 . . ?
C38 C37 N6 117.5(2) . . ?
C38 C37 H37A 107.9 . . ?
N6 C37 H37A 107.9 . . ?
C38 C37 H37B 107.9 . . ?
N6 C37 H37B 107.9 . . ?
H37A C37 H37B 107.2 . . ?
C37 C38 C39 109.2(2) . . ?
C37 C38 H38A 109.8 . . ?
C39 C38 H38A 109.8 . . ?
C37 C38 H38B 109.8 . . ?
C39 C38 H38B 109.8 . . ?
H38A C38 H38B 108.3 . . ?
C38 C39 C40 113.7(3) . . ?
C38 C39 H39A 108.8 . . ?
C40 C39 H39A 108.8 . . ?
C38 C39 H39B 108.8 . . ?
C40 C39 H39B 108.8 . . ?
H39A C39 H39B 107.7 . . ?
C39 C40 H40A 109.5 . . ?
C39 C40 H40B 109.5 . . ?
H40A C40 H40B 109.5 . . ?
C39 C40 H40C 109.5 . . ?
H40A C40 H40C 109.5 . . ?
H40B C40 H40C 109.5 . . ?
O1 N1 O2 123.5(3) . . ?
O1 N1 C1 117.9(3) . . ?
O2 N1 C1 118.6(3) . . ?
C7 N2 C5 116.6(2) . . ?
C8 N3 C4 116.7(2) . . ?
C17 N4 C18 108.0(2) . . ?
C17 N4 H4A 124(2) . . ?
C18 N4 H4A 128(2) . . ?
C16 N5 C15 108.0(2) . . ?
C16 N5 H5A 125(2) . . ?
C15 N5 H5A 127(2) . . ?
C29 N6 C33 111.4(2) . . ?
C29 N6 C25 111.3(2) . . ?
C33 N6 C25 105.88(19) . . ?
C29 N6 C37 105.43(19) . . ?
C33 N6 C37 111.3(2) . . ?
C25 N6 C37 111.6(2) . . ?

loop_
_geom_bond_atom_site_label_1
_geom_bond_atom_site_label_2
_geom_bond_distance
_geom_bond_site_symmetry_2
_geom_bond_publ_flag
C1 C6 1.367(4) . ?
C1 C2 1.413(4) . ?
C1 N1 1.452(4) . ?
C2 C3 1.365(4) . ?
C2 H2 0.9500 . ?
C3 C4 1.421(4) . ?
C3 H3 0.9500 . ?
C4 N3 1.356(3) . ?
C4 C5 1.426(4) . ?
C5 N2 1.363(3) . ?
C5 C6 1.410(4) . ?
C6 H6 0.9500 . ?
C7 N2 1.332(3) . ?
C7 C24 1.440(4) . ?
C7 C8 1.462(4) . ?
C8 N3 1.329(3) . ?
C8 C9 1.435(4) . ?
C9 C16 1.394(4) . ?
C9 C10 1.441(4) . ?
C10 C11 1.402(4) . ?
C10 C15 1.412(4) . ?
C11 C12 1.381(4) . ?
C11 H11 0.9500 . ?
C12 C13 1.394(4) . ?
C12 H12 0.9500 . ?
C13 C14 1.380(4) . ?
C13 H13 0.9500 . ?
C14 C15 1.391(4) . ?
C14 H14 0.9500 . ?
C15 N5 1.385(3) . ?
C16 N5 1.370(3) . ?
C16 C17 1.419(4) . ?
C17 N4 1.364(3) . ?
C17 C24 1.393(4) . ?
C18 N4 1.385(3) . ?
C18 C19 1.393(4) . ?
C18 C23 1.415(4) . ?
C19 C20 1.385(4) . ?
C19 H19 0.9500 . ?
C20 C21 1.401(4) . ?
C20 H20 0.9500 . ?
C21 C22 1.386(4) . ?
C21 H21 0.9500 . ?
C22 C23 1.399(4) . ?
C22 H22 0.9500 . ?
C23 C24 1.442(3) . ?
C25 C26 1.511(4) . ?
C25 N6 1.522(3) . ?
C25 H25A 0.9900 . ?
C25 H25B 0.9900 . ?
C26 C27 1.535(4) . ?
C26 H26A 0.9900 . ?
C26 H26B 0.9900 . ?
C27 C28 1.510(5) . ?
C27 H27A 0.9900 . ?
C27 H27B 0.9900 . ?
C28 H28A 0.9800 . ?
C28 H28B 0.9800 . ?
C28 H28C 0.9800 . ?
C29 C30 1.514(4) . ?
C29 N6 1.516(3) . ?
C29 H29A 0.9900 . ?
C29 H29B 0.9900 . ?
C30 C31 1.532(4) . ?
C30 H30A 0.9900 . ?
C30 H30B 0.9900 . ?
C31 C32 1.502(4) . ?
C31 H31A 0.9900 . ?
C31 H31B 0.9900 . ?
C32 H32A 0.9800 . ?
C32 H32B 0.9800 . ?
C32 H32C 0.9800 . ?
C33 N6 1.517(3) . ?
C33 C34 1.520(4) . ?
C33 H33A 0.9900 . ?
C33 H33B 0.9900 . ?
C34 C35 1.525(4) . ?
C34 H34A 0.9900 . ?
C34 H34B 0.9900 . ?
C35 C36 1.509(5) . ?
C35 H35A 0.9900 . ?
C35 H35B 0.9900 . ?
C36 H36A 0.9800 . ?
C36 H36B 0.9800 . ?
C36 H36C 0.9800 . ?
C37 C38 1.507(4) . ?
C37 N6 1.523(3) . ?
C37 H37A 0.9900 . ?
C37 H37B 0.9900 . ?
C38 C39 1.520(4) . ?
C38 H38A 0.9900 . ?
C38 H38B 0.9900 . ?
C39 C40 1.526(4) . ?
C39 H39A 0.9900 . ?
C39 H39B 0.9900 . ?
C40 H40A 0.9800 . ?
C40 H40B 0.9800 . ?
C40 H40C 0.9800 . ?
N1 O1 1.237(3) . ?
N1 O2 1.240(3) . ?
N4 H4A 0.899(10) . ?
N5 H5A 0.908(10) . ?

loop_
_geom_torsion_atom_site_label_1
_geom_torsion_atom_site_label_2
_geom_torsion_atom_site_label_3
_geom_torsion_atom_site_label_4
_geom_torsion
_geom_torsion_site_symmetry_1
_geom_torsion_site_symmetry_2
_geom_torsion_site_symmetry_3
_geom_torsion_site_symmetry_4
_geom_torsion_publ_flag
C6 C1 C2 C3 2.0(4) . . . . ?
N1 C1 C2 C3 -179.5(2) . . . . ?
C1 C2 C3 C4 -0.7(4) . . . . ?
C2 C3 C4 N3 178.4(2) . . . . ?
C2 C3 C4 C5 -1.5(4) . . . . ?
N3 C4 C5 N2 3.6(4) . . . . ?
C3 C4 C5 N2 -176.4(2) . . . . ?
N3 C4 C5 C6 -177.3(2) . . . . ?
C3 C4 C5 C6 2.6(4) . . . . ?
C2 C1 C6 C5 -0.9(4) . . . . ?
N1 C1 C6 C5 -179.4(2) . . . . ?
N2 C5 C6 C1 177.7(2) . . . . ?
C4 C5 C6 C1 -1.4(4) . . . . ?
N2 C7 C8 N3 3.9(4) . . . . ?
C24 C7 C8 N3 -175.7(2) . . . . ?
N2 C7 C8 C9 -176.9(2) . . . . ?
C24 C7 C8 C9 3.4(3) . . . . ?
N3 C8 C9 C16 178.7(2) . . . . ?
C7 C8 C9 C16 -0.5(4) . . . . ?
N3 C8 C9 C10 1.0(4) . . . . ?
C7 C8 C9 C10 -178.2(3) . . . . ?
C16 C9 C10 C11 -178.8(3) . . . . ?
C8 C9 C10 C11 -0.9(5) . . . . ?
C16 C9 C10 C15 -0.2(3) . . . . ?
C8 C9 C10 C15 177.7(3) . . . . ?
C15 C10 C11 C12 -0.8(4) . . . . ?
C9 C10 C11 C12 177.6(3) . . . . ?
C10 C11 C12 C13 0.0(4) . . . . ?
C11 C12 C13 C14 0.8(4) . . . . ?
C12 C13 C14 C15 -0.9(4) . . . . ?
C13 C14 C15 N5 -178.4(3) . . . . ?
C13 C14 C15 C10 0.1(4) . . . . ?
C11 C10 C15 N5 179.5(2) . . . . ?
C9 C10 C15 N5 0.7(3) . . . . ?
C11 C10 C15 C14 0.8(4) . . . . ?
C9 C10 C15 C14 -178.1(2) . . . . ?
C8 C9 C16 N5 -178.6(2) . . . . ?
C10 C9 C16 N5 -0.4(3) . . . . ?
C8 C9 C16 C17 -0.9(4) . . . . ?
C10 C9 C16 C17 177.3(2) . . . . ?
N5 C16 C17 N4 -1.4(5) . . . . ?
C9 C16 C17 N4 -178.7(3) . . . . ?
N5 C16 C17 C24 176.6(2) . . . . ?
C9 C16 C17 C24 -0.7(4) . . . . ?
N4 C18 C19 C20 175.9(3) . . . . ?
C23 C18 C19 C20 -2.6(4) . . . . ?
C18 C19 C20 C21 1.0(4) . . . . ?
C19 C20 C21 C22 0.9(4) . . . . ?
C20 C21 C22 C23 -1.3(4) . . . . ?
C21 C22 C23 C18 -0.2(4) . . . . ?
C21 C22 C23 C24 -176.7(3) . . . . ?
N4 C18 C23 C22 -176.5(2) . . . . ?
C19 C18 C23 C22 2.3(4) . . . . ?
N4 C18 C23 C24 0.8(3) . . . . ?
C19 C18 C23 C24 179.6(2) . . . . ?
N4 C17 C24 C7 -178.0(2) . . . . ?
C16 C17 C24 C7 3.7(4) . . . . ?
N4 C17 C24 C23 3.1(3) . . . . ?
C16 C17 C24 C23 -175.2(2) . . . . ?
N2 C7 C24 C17 175.3(2) . . . . ?
C8 C7 C24 C17 -5.1(4) . . . . ?
N2 C7 C24 C23 -6.1(4) . . . . ?
C8 C7 C24 C23 173.5(3) . . . . ?
C22 C23 C24 C17 174.4(3) . . . . ?
C18 C23 C24 C17 -2.3(3) . . . . ?
C22 C23 C24 C7 -4.3(5) . . . . ?
C18 C23 C24 C7 178.9(3) . . . . ?
N6 C25 C26 C27 -178.8(3) . . . . ?
C25 C26 C27 C28 -67.7(4) . . . . ?
N6 C29 C30 C31 -176.1(2) . . . . ?
C29 C30 C31 C32 179.1(3) . . . . ?
N6 C33 C34 C35 -173.7(2) . . . . ?
C33 C34 C35 C36 68.1(4) . . . . ?
N6 C37 C38 C39 -178.4(2) . . . . ?
C37 C38 C39 C40 -174.7(3) . . . . ?
C6 C1 N1 O1 6.3(4) . . . . ?
C2 C1 N1 O1 -172.2(3) . . . . ?
C6 C1 N1 O2 -173.4(3) . . . . ?
C2 C1 N1 O2 8.1(4) . . . . ?
C24 C7 N2 C5 176.7(2) . . . . ?
C8 C7 N2 C5 -2.9(3) . . . . ?
C6 C5 N2 C7 -179.7(2) . . . . ?
C4 C5 N2 C7 -0.6(4) . . . . ?
C9 C8 N3 C4 180.0(2) . . . . ?
C7 C8 N3 C4 -0.9(4) . . . . ?
C3 C4 N3 C8 177.4(2) . . . . ?
C5 C4 N3 C8 -2.7(4) . . . . ?
C24 C17 N4 C18 -2.6(3) . . . . ?
C16 C17 N4 C18 175.5(3) . . . . ?
C19 C18 N4 C17 -177.6(3) . . . . ?
C23 C18 N4 C17 1.0(3) . . . . ?
C9 C16 N5 C15 0.8(3) . . . . ?
C17 C16 N5 C15 -176.7(2) . . . . ?
C14 C15 N5 C16 177.7(3) . . . . ?
C10 C15 N5 C16 -0.9(3) . . . . ?
C30 C29 N6 C33 56.3(3) . . . . ?
C30 C29 N6 C25 -61.6(3) . . . . ?
C30 C29 N6 C37 177.2(2) . . . . ?
C34 C33 N6 C29 58.5(3) . . . . ?
C34 C33 N6 C25 179.6(2) . . . . ?
C34 C33 N6 C37 -58.9(3) . . . . ?
C26 C25 N6 C29 -61.4(3) . . . . ?
C26 C25 N6 C33 177.3(3) . . . . ?
C26 C25 N6 C37 56.0(3) . . . . ?
C38 C37 N6 C29 -177.3(2) . . . . ?
C38 C37 N6 C33 -56.3(3) . . . . ?
C38 C37 N6 C25 61.8(3) . . . . ?
